data_4129538
loop_
_publ_author_name
'Kawasumi, Katsuaki'
'Wu, Tony'
'Zhu, Tianyu'
'Chae, Hyun Sik'
'Van Voorhis, Troy'
'Baldo, Marc A.'
'Swager, Timothy M.'

_publ_section_title
;
 Thermally Activated Delayed Fluorescence Materials Based on
 Homoconjugation Effect of Donor-Acceptor Triptycenes.
;
_journal_issue 37
_journal_name_full 'Journal of the American Chemical Society'
_journal_page_first 11908
_journal_page_last 11911
_journal_paper_doi 10.1021/jacs.5b07932
_journal_volume 137
_journal_year 2015
_chemical_formula_sum 'C44 H28 N6'
_chemical_formula_weight 640.72
_space_group_crystal_system triclinic
_space_group_IT_number 2
_space_group_name_Hall '-P 1'
_space_group_name_H-M_alt 'P -1'
_atom_sites_solution_hydrogens geom
_atom_sites_solution_primary direct
_atom_sites_solution_secondary difmap
_audit_creation_method SHELXL-2014/6
_cell_angle_alpha 85.352(2)
_cell_angle_beta 75.468(2)
_cell_angle_gamma 83.375(2)
_cell_formula_units_Z 2
_cell_length_a 8.5118(10)
_cell_length_b 13.1893(16)
_cell_length_c 15.6770(18)
_cell_measurement_reflns_used 8726
_cell_measurement_temperature 100(2)
_cell_measurement_theta_max 30.15
_cell_measurement_theta_min 2.48
_cell_volume 1689.8(3)
_computing_cell_refinement 'SAINT 7.46A (Bruker-AXS, 2011)'
_computing_data_collection 'APEX2 v2011.4.0 (Bruker-AXS, 2011)'
_computing_data_reduction 'SAINT 7.46A (Bruker-AXS, 2011)'
_computing_molecular_graphics 'Bruker SHELXTL'
_computing_publication_material 'Bruker SHELXTL'
_computing_structure_refinement 'SHELXL-2014/6 (Sheldrick, 2014)'
_computing_structure_solution 'SHELXS-97 (Sheldrick, 2008)'
_diffrn_ambient_temperature 100(2)
_diffrn_detector_area_resol_mean 8.3
_diffrn_measured_fraction_theta_full 1.000
_diffrn_measured_fraction_theta_max 0.999
_diffrn_measurement_device_type 'Bruker Smart APEX2 CCD'
_diffrn_measurement_method '\f and \w scans'
_diffrn_radiation_type MoK\a
_diffrn_radiation_wavelength 0.71073
_diffrn_reflns_av_R_equivalents 0.0493
_diffrn_reflns_av_unetI/netI 0.0399
_diffrn_reflns_Laue_measured_fraction_full 1.000
_diffrn_reflns_Laue_measured_fraction_max 0.999
_diffrn_reflns_limit_h_max 11
_diffrn_reflns_limit_h_min -11
_diffrn_reflns_limit_k_max 18
_diffrn_reflns_limit_k_min -18
_diffrn_reflns_limit_l_max 21
_diffrn_reflns_limit_l_min -21
_diffrn_reflns_number 51496
_diffrn_reflns_point_group_measured_fraction_full 1.000
_diffrn_reflns_point_group_measured_fraction_max 0.999
_diffrn_reflns_theta_full 25.242
_diffrn_reflns_theta_max 29.574
_diffrn_reflns_theta_min 1.344
_diffrn_source 'I\mS micro-focus sealed tube, multilayer optics'
_exptl_absorpt_coefficient_mu 0.076
_exptl_absorpt_correction_T_max 0.7461
_exptl_absorpt_correction_T_min 0.6910
_exptl_absorpt_correction_type multi-scan
_exptl_absorpt_process_details 'SADABS (Sheldrick, 2009)'
_exptl_crystal_colour yellow
_exptl_crystal_density_diffrn 1.259
_exptl_crystal_density_method 'not measured'
_exptl_crystal_description plate
_exptl_crystal_F_000 668
_exptl_crystal_size_max 0.180
_exptl_crystal_size_mid 0.170
_exptl_crystal_size_min 0.070
_refine_diff_density_max 0.545
_refine_diff_density_min -0.218
_refine_diff_density_rms 0.055
_refine_ls_extinction_method none
_refine_ls_goodness_of_fit_ref 1.033
_refine_ls_hydrogen_treatment constr
_refine_ls_matrix_type full
_refine_ls_number_parameters 451
_refine_ls_number_reflns 9465
_refine_ls_number_restraints 0
_refine_ls_restrained_S_all 1.033
_refine_ls_R_factor_all 0.0871
_refine_ls_R_factor_gt 0.0571
_refine_ls_shift/su_max 0.000
_refine_ls_shift/su_mean 0.000
_refine_ls_structure_factor_coef Fsqd
_refine_ls_weighting_details 'w=1/[\s^2^(Fo^2^)+(0.0757P)^2^+0.7465P] where P=(Fo^2^+2Fc^2^)/3'
_refine_ls_weighting_scheme calc
_refine_ls_wR_factor_gt 0.1486
_refine_ls_wR_factor_ref 0.1690
_reflns_Friedel_coverage 0.000
_reflns_number_gt 6473
_reflns_number_total 9465
_reflns_threshold_expression 'I > 2\s(I)'
_cod_data_source_file ja5b07932_si_003.cif
_cod_data_source_block x15028
_cod_database_code 4129538
_shelx_space_group_comment
; 
The symmetry employed for this shelxl refinement is uniquely defined 
by the following loop, which should always be used as a source of 
symmetry information in preference to the above space-group names. 
They are only intended as comments. 
;
_shelx_estimated_absorpt_t_min 0.986
_shelx_estimated_absorpt_t_max 0.995
_shelxl_version_number 2014/6

loop_
_space_group_symop_operation_xyz
'x, y, z'
'-x, -y, -z'

loop_
_atom_site_label
_atom_site_type_symbol
_atom_site_fract_x
_atom_site_fract_y
_atom_site_fract_z
_atom_site_U_iso_or_equiv
_atom_site_adp_type
_atom_site_occupancy
_atom_site_site_symmetry_order
_atom_site_calc_flag
_atom_site_refinement_flags_posn
_atom_site_refinement_flags_adp
N1 N 0.82965(18) 0.03721(11) 0.62360(9) 0.0281(3) Uani 1 1 d . .
N2 N 0.94444(17) 0.09008(12) 0.76804(9) 0.0288(3) Uani 1 1 d . .
N3 N 1.2599(2) -0.09760(15) 0.75936(12) 0.0471(4) Uani 1 1 d . .
N4 N 1.1100(2) -0.16835(14) 0.55825(12) 0.0475(5) Uani 1 1 d . .
N5 N 0.17826(19) 0.22359(14) 0.98901(10) 0.0375(4) Uani 1 1 d . .
N6 N 0.75952(17) 0.52832(11) 0.48961(9) 0.0269(3) Uani 1 1 d . .
C1 C 0.2871(2) 0.21354(15) 0.90492(11) 0.0311(4) Uani 1 1 d . .
C2 C 0.4512(2) 0.22969(14) 0.89245(11) 0.0283(4) Uani 1 1 d . .
H2 H 0.4909 0.2468 0.9404 0.034 Uiso 1 1 calc R U
C3 C 0.5549(2) 0.22049(13) 0.80935(10) 0.0254(3) Uani 1 1 d . .
C4 C 0.73454(19) 0.23958(13) 0.78451(10) 0.0252(3) Uani 1 1 d . .
H4 H 0.7751 0.2578 0.8353 0.030 Uiso 1 1 calc R U
C5 C 0.75216(19) 0.32152(13) 0.70891(10) 0.0253(3) Uani 1 1 d . .
C6 C 0.8123(2) 0.41496(14) 0.70598(11) 0.0276(3) Uani 1 1 d . .
H6 H 0.8513 0.4333 0.7537 0.033 Uiso 1 1 calc R U
C7 C 0.8151(2) 0.48190(14) 0.63254(11) 0.0275(3) Uani 1 1 d . .
H7 H 0.8565 0.5462 0.6305 0.033 Uiso 1 1 calc R U
C8 C 0.75787(19) 0.45624(13) 0.56159(11) 0.0255(3) Uani 1 1 d . .
C9 C 0.69827(19) 0.36170(13) 0.56457(10) 0.0244(3) Uani 1 1 d . .
H9 H 0.6596 0.3430 0.5168 0.029 Uiso 1 1 calc R U
C10 C 0.69588(19) 0.29534(13) 0.63767(10) 0.0243(3) Uani 1 1 d . .
C11 C 0.6278(2) 0.19152(13) 0.65123(10) 0.0247(3) Uani 1 1 d . .
H11 H 0.5867 0.1736 0.6005 0.030 Uiso 1 1 calc R U
C12 C 0.4979(2) 0.19511(13) 0.73822(10) 0.0257(3) Uani 1 1 d . .
C13 C 0.3359(2) 0.17908(14) 0.75090(11) 0.0291(4) Uani 1 1 d . .
H13 H 0.2965 0.1619 0.7029 0.035 Uiso 1 1 calc R U
C14 C 0.2307(2) 0.18813(15) 0.83416(11) 0.0324(4) Uani 1 1 d . .
H14 H 0.1194 0.1769 0.8428 0.039 Uiso 1 1 calc R U
C15 C 0.8233(2) 0.14384(13) 0.74208(10) 0.0256(3) Uani 1 1 d . .
C16 C 0.7659(2) 0.11742(13) 0.66954(10) 0.0250(3) Uani 1 1 d . .
C17 C 0.9564(2) -0.01728(14) 0.64936(11) 0.0296(4) Uani 1 1 d . .
C18 C 1.0116(2) 0.00850(14) 0.71994(11) 0.0296(4) Uani 1 1 d . .
C23 C 1.1499(2) -0.05090(15) 0.74312(12) 0.0350(4) Uani 1 1 d . .
C24 C 1.0385(2) -0.10219(14) 0.59902(12) 0.0337(4) Uani 1 1 d . .
C31 C 0.2331(2) 0.19232(16) 1.06595(11) 0.0338(4) Uani 1 1 d . .
C32 C 0.1954(2) 0.25340(17) 1.13738(12) 0.0383(4) Uani 1 1 d . .
H32 H 0.1289 0.3162 1.1358 0.046 Uiso 1 1 calc R U
C33 C 0.2544(2) 0.22327(18) 1.21152(13) 0.0417(5) Uani 1 1 d . .
H33 H 0.2271 0.2653 1.2606 0.050 Uiso 1 1 calc R U
C34 C 0.3518(2) 0.13331(18) 1.21416(12) 0.0404(5) Uani 1 1 d . .
H34 H 0.3937 0.1138 1.2645 0.048 Uiso 1 1 calc R U
C35 C 0.3889(2) 0.07129(17) 1.14381(13) 0.0401(5) Uani 1 1 d . .
H35 H 0.4560 0.0088 1.1458 0.048 Uiso 1 1 calc R U
C36 C 0.3284(2) 0.09983(16) 1.06979(13) 0.0378(4) Uani 1 1 d . .
H36 H 0.3521 0.0561 1.0219 0.045 Uiso 1 1 calc R U
C41 C 0.0174(2) 0.27255(16) 0.99581(12) 0.0349(4) Uani 1 1 d . .
C42 C -0.0087(3) 0.36519(17) 0.95031(13) 0.0409(5) Uani 1 1 d . .
H42 H 0.0810 0.3966 0.9134 0.049 Uiso 1 1 calc R U
C43 C -0.1661(3) 0.41179(18) 0.95883(14) 0.0463(5) Uani 1 1 d . .
H43 H -0.1835 0.4748 0.9271 0.056 Uiso 1 1 calc R U
C44 C -0.2975(3) 0.36771(19) 1.01275(14) 0.0451(5) Uani 1 1 d . .
H44 H -0.4048 0.4005 1.0188 0.054 Uiso 1 1 calc R U
C45 C -0.2719(3) 0.27542(19) 1.05797(15) 0.0465(5) Uani 1 1 d . .
H45 H -0.3620 0.2445 1.0951 0.056 Uiso 1 1 calc R U
C46 C -0.1151(2) 0.22777(18) 1.04934(13) 0.0408(5) Uani 1 1 d . .
H46 H -0.0983 0.1641 1.0803 0.049 Uiso 1 1 calc R U
C51 C 0.7670(2) 0.49892(13) 0.40353(10) 0.0259(3) Uani 1 1 d . .
C52 C 0.8464(2) 0.40503(14) 0.37371(11) 0.0288(4) Uani 1 1 d . .
H52 H 0.8994 0.3603 0.4107 0.035 Uiso 1 1 calc R U
C53 C 0.8477(2) 0.37724(15) 0.29050(12) 0.0329(4) Uani 1 1 d . .
H53 H 0.8995 0.3124 0.2716 0.040 Uiso 1 1 calc R U
C54 C 0.7754(3) 0.44156(16) 0.23389(12) 0.0389(4) Uani 1 1 d . .
H54 H 0.7772 0.4214 0.1768 0.047 Uiso 1 1 calc R U
C55 C 0.7007(2) 0.53574(16) 0.26235(12) 0.0366(4) Uani 1 1 d . .
H55 H 0.6525 0.5814 0.2239 0.044 Uiso 1 1 calc R U
C56 C 0.6954(2) 0.56423(14) 0.34644(11) 0.0295(4) Uani 1 1 d . .
H56 H 0.6424 0.6289 0.3652 0.035 Uiso 1 1 calc R U
C61 C 0.7217(2) 0.63370(13) 0.50851(11) 0.0264(3) Uani 1 1 d . .
C62 C 0.8229(2) 0.70584(15) 0.46197(12) 0.0326(4) Uani 1 1 d . .
H62 H 0.9188 0.6851 0.4187 0.039 Uiso 1 1 calc R U
C63 C 0.7823(3) 0.80824(16) 0.47938(13) 0.0394(4) Uani 1 1 d . .
H63 H 0.8507 0.8577 0.4475 0.047 Uiso 1 1 calc R U
C64 C 0.6435(3) 0.83924(15) 0.54255(13) 0.0396(5) Uani 1 1 d . .
H64 H 0.6159 0.9096 0.5535 0.048 Uiso 1 1 calc R U
C65 C 0.5449(2) 0.76688(16) 0.58975(13) 0.0366(4) Uani 1 1 d . .
H65 H 0.4504 0.7877 0.6339 0.044 Uiso 1 1 calc R U
C66 C 0.5833(2) 0.66458(14) 0.57294(11) 0.0291(4) Uani 1 1 d . .
H66 H 0.5152 0.6153 0.6054 0.035 Uiso 1 1 calc R U

loop_
_atom_site_aniso_label
_atom_site_aniso_U_11
_atom_site_aniso_U_22
_atom_site_aniso_U_33
_atom_site_aniso_U_23
_atom_site_aniso_U_13
_atom_site_aniso_U_12
N1 0.0316(7) 0.0282(8) 0.0227(7) -0.0002(6) -0.0039(6) -0.0018(6)
N2 0.0255(7) 0.0332(8) 0.0261(7) -0.0007(6) -0.0045(6) -0.0008(6)
N3 0.0394(9) 0.0548(12) 0.0437(10) -0.0047(8) -0.0102(8) 0.0108(8)
N4 0.0609(12) 0.0415(10) 0.0349(9) -0.0033(8) -0.0086(8) 0.0104(9)
N5 0.0277(7) 0.0608(11) 0.0198(7) 0.0023(7) -0.0018(6) 0.0007(7)
N6 0.0305(7) 0.0273(7) 0.0210(6) -0.0022(5) -0.0035(6) -0.0009(6)
C1 0.0291(8) 0.0415(10) 0.0209(8) 0.0002(7) -0.0038(7) -0.0025(7)
C2 0.0289(8) 0.0361(10) 0.0202(7) -0.0017(7) -0.0075(6) -0.0011(7)
C3 0.0258(8) 0.0291(9) 0.0208(7) -0.0004(6) -0.0056(6) -0.0017(6)
C4 0.0242(7) 0.0309(9) 0.0212(7) -0.0031(6) -0.0072(6) -0.0014(6)
C5 0.0228(7) 0.0315(9) 0.0209(7) -0.0035(6) -0.0048(6) 0.0002(6)
C6 0.0232(8) 0.0341(9) 0.0260(8) -0.0069(7) -0.0066(6) -0.0003(7)
C7 0.0243(8) 0.0286(9) 0.0289(8) -0.0040(7) -0.0051(6) -0.0014(6)
C8 0.0227(7) 0.0291(9) 0.0220(7) -0.0015(6) -0.0020(6) 0.0017(6)
C9 0.0228(7) 0.0295(9) 0.0197(7) -0.0033(6) -0.0038(6) 0.0008(6)
C10 0.0230(7) 0.0289(9) 0.0203(7) -0.0035(6) -0.0043(6) 0.0000(6)
C11 0.0264(8) 0.0290(9) 0.0191(7) -0.0008(6) -0.0070(6) -0.0022(6)
C12 0.0276(8) 0.0291(9) 0.0198(7) 0.0009(6) -0.0059(6) -0.0015(6)
C13 0.0303(8) 0.0346(9) 0.0240(8) 0.0006(7) -0.0096(7) -0.0045(7)
C14 0.0275(8) 0.0448(11) 0.0253(8) 0.0005(7) -0.0066(7) -0.0060(7)
C15 0.0239(7) 0.0308(9) 0.0207(7) 0.0010(6) -0.0035(6) -0.0027(6)
C16 0.0260(8) 0.0276(9) 0.0205(7) 0.0006(6) -0.0041(6) -0.0033(6)
C17 0.0325(9) 0.0286(9) 0.0241(8) 0.0014(7) -0.0020(7) -0.0016(7)
C18 0.0275(8) 0.0326(9) 0.0264(8) 0.0018(7) -0.0039(7) -0.0011(7)
C23 0.0344(9) 0.0376(10) 0.0304(9) -0.0029(8) -0.0057(8) 0.0024(8)
C24 0.0410(10) 0.0320(10) 0.0246(8) 0.0007(7) -0.0050(7) 0.0031(8)
C31 0.0290(9) 0.0478(11) 0.0226(8) 0.0032(7) -0.0039(7) -0.0051(8)
C32 0.0346(10) 0.0487(12) 0.0281(9) -0.0033(8) -0.0030(8) 0.0010(8)
C33 0.0387(10) 0.0597(14) 0.0263(9) -0.0047(9) -0.0062(8) -0.0050(9)
C34 0.0325(9) 0.0610(14) 0.0262(9) 0.0078(9) -0.0055(7) -0.0099(9)
C35 0.0379(10) 0.0454(12) 0.0338(10) 0.0077(8) -0.0061(8) -0.0030(9)
C36 0.0388(10) 0.0429(11) 0.0283(9) -0.0004(8) -0.0026(8) -0.0035(8)
C41 0.0300(9) 0.0486(12) 0.0257(8) -0.0028(8) -0.0066(7) -0.0024(8)
C42 0.0409(11) 0.0483(12) 0.0331(10) -0.0025(9) -0.0083(8) -0.0040(9)
C43 0.0528(13) 0.0484(13) 0.0395(11) -0.0059(9) -0.0186(10) 0.0059(10)
C44 0.0358(10) 0.0621(14) 0.0397(11) -0.0182(10) -0.0123(9) 0.0041(10)
C45 0.0325(10) 0.0633(15) 0.0427(11) -0.0102(10) -0.0045(9) -0.0062(10)
C46 0.0354(10) 0.0507(13) 0.0339(10) 0.0001(9) -0.0040(8) -0.0058(9)
C51 0.0233(7) 0.0308(9) 0.0210(7) -0.0038(6) 0.0007(6) -0.0032(6)
C52 0.0264(8) 0.0305(9) 0.0257(8) -0.0013(7) -0.0005(6) -0.0014(7)
C53 0.0348(9) 0.0344(10) 0.0253(8) -0.0061(7) 0.0012(7) -0.0016(8)
C54 0.0490(11) 0.0423(11) 0.0240(8) -0.0064(8) -0.0051(8) -0.0037(9)
C55 0.0416(10) 0.0408(11) 0.0269(9) 0.0013(8) -0.0093(8) -0.0015(8)
C56 0.0276(8) 0.0322(9) 0.0263(8) -0.0024(7) -0.0026(7) -0.0012(7)
C61 0.0262(8) 0.0296(9) 0.0233(8) -0.0013(6) -0.0060(6) -0.0022(7)
C62 0.0315(9) 0.0357(10) 0.0296(9) -0.0001(7) -0.0049(7) -0.0054(7)
C63 0.0502(12) 0.0349(11) 0.0355(10) 0.0042(8) -0.0132(9) -0.0120(9)
C64 0.0535(12) 0.0287(10) 0.0398(10) -0.0078(8) -0.0172(9) 0.0009(9)
C65 0.0356(10) 0.0407(11) 0.0329(9) -0.0118(8) -0.0085(8) 0.0055(8)
C66 0.0264(8) 0.0341(10) 0.0260(8) -0.0037(7) -0.0045(7) -0.0019(7)

loop_
_atom_type_symbol
_atom_type_description
_atom_type_scat_dispersion_real
_atom_type_scat_dispersion_imag
_atom_type_scat_source
C C 0.0033 0.0016 'International Tables Vol C Tables 4.2.6.8 and 6.1.1.4'
H H 0.0000 0.0000 'International Tables Vol C Tables 4.2.6.8 and 6.1.1.4'
N N 0.0061 0.0033 'International Tables Vol C Tables 4.2.6.8 and 6.1.1.4'

loop_
_geom_angle_atom_site_label_1
_geom_angle_atom_site_label_2
_geom_angle_atom_site_label_3
_geom_angle
C16 N1 C17 114.74(14)
C15 N2 C18 114.70(14)
C31 N5 C1 119.89(15)
C31 N5 C41 120.32(15)
C1 N5 C41 119.61(14)
C8 N6 C51 122.26(14)
C8 N6 C61 117.67(13)
C51 N6 C61 119.01(13)
C14 C1 C2 119.87(16)
C14 C1 N5 119.89(16)
C2 C1 N5 120.24(15)
C3 C2 C1 119.14(15)
C3 C2 H2 120.4
C1 C2 H2 120.4
C2 C3 C12 120.95(15)
C2 C3 C4 125.36(15)
C12 C3 C4 113.66(14)
C15 C4 C3 104.93(13)
C15 C4 C5 104.52(13)
C3 C4 C5 105.69(13)
C15 C4 H4 113.6
C3 C4 H4 113.6
C5 C4 H4 113.6
C6 C5 C10 119.59(15)
C6 C5 C4 127.06(14)
C10 C5 C4 113.33(15)
C5 C6 C7 119.40(15)
C5 C6 H6 120.3
C7 C6 H6 120.3
C6 C7 C8 121.12(16)
C6 C7 H7 119.4
C8 C7 H7 119.4
C9 C8 C7 119.30(15)
C9 C8 N6 121.94(15)
C7 C8 N6 118.75(15)
C10 C9 C8 119.38(15)
C10 C9 H9 120.3
C8 C9 H9 120.3
C9 C10 C5 121.20(16)
C9 C10 C11 124.86(14)
C5 C10 C11 113.89(14)
C16 C11 C12 105.31(13)
C16 C11 C10 104.32(13)
C12 C11 C10 105.68(13)
C16 C11 H11 113.5
C12 C11 H11 113.5
C10 C11 H11 113.5
C13 C12 C3 119.69(15)
C13 C12 C11 126.57(15)
C3 C12 C11 113.71(14)
C12 C13 C14 119.82(16)
C12 C13 H13 120.1
C14 C13 H13 120.1
C13 C14 C1 120.53(16)
C13 C14 H14 119.7
C1 C14 H14 119.7
N2 C15 C16 122.63(16)
N2 C15 C4 123.49(14)
C16 C15 C4 113.86(14)
N1 C16 C15 122.67(15)
N1 C16 C11 124.35(14)
C15 C16 C11 112.98(14)
N1 C17 C18 122.42(16)
N1 C17 C24 117.93(16)
C18 C17 C24 119.61(16)
N2 C18 C17 122.81(16)
N2 C18 C23 117.11(15)
C17 C18 C23 120.04(16)
N3 C23 C18 178.5(2)
N4 C24 C17 177.2(2)
C32 C31 C36 119.23(17)
C32 C31 N5 120.84(18)
C36 C31 N5 119.92(17)
C31 C32 C33 120.3(2)
C31 C32 H32 119.9
C33 C32 H32 119.9
C34 C33 C32 120.35(19)
C34 C33 H33 119.8
C32 C33 H33 119.8
C33 C34 C35 119.95(18)
C33 C34 H34 120.0
C35 C34 H34 120.0
C34 C35 C36 120.2(2)
C34 C35 H35 119.9
C36 C35 H35 119.9
C31 C36 C35 119.95(19)
C31 C36 H36 120.0
C35 C36 H36 120.0
C46 C41 C42 119.27(19)
C46 C41 N5 119.74(18)
C42 C41 N5 120.99(18)
C43 C42 C41 119.9(2)
C43 C42 H42 120.1
C41 C42 H42 120.1
C44 C43 C42 120.8(2)
C44 C43 H43 119.6
C42 C43 H43 119.6
C43 C44 C45 119.5(2)
C43 C44 H44 120.3
C45 C44 H44 120.3
C44 C45 C46 120.2(2)
C44 C45 H45 119.9
C46 C45 H45 119.9
C41 C46 C45 120.4(2)
C41 C46 H46 119.8
C45 C46 H46 119.8
C56 C51 C52 118.50(15)
C56 C51 N6 120.22(15)
C52 C51 N6 121.28(15)
C53 C52 C51 119.99(16)
C53 C52 H52 120.0
C51 C52 H52 120.0
C52 C53 C54 121.63(17)
C52 C53 H53 119.2
C54 C53 H53 119.2
C55 C54 C53 118.47(17)
C55 C54 H54 120.8
C53 C54 H54 120.8
C54 C55 C56 120.73(17)
C54 C55 H55 119.6
C56 C55 H55 119.6
C55 C56 C51 120.64(17)
C55 C56 H56 119.7
C51 C56 H56 119.7
C66 C61 C62 119.88(17)
C66 C61 N6 120.08(16)
C62 C61 N6 120.04(15)
C63 C62 C61 119.41(18)
C63 C62 H62 120.3
C61 C62 H62 120.3
C64 C63 C62 120.77(19)
C64 C63 H63 119.6
C62 C63 H63 119.6
C63 C64 C65 119.53(18)
C63 C64 H64 120.2
C65 C64 H64 120.2
C66 C65 C64 120.38(18)
C66 C65 H65 119.8
C64 C65 H65 119.8
C65 C66 C61 120.00(17)
C65 C66 H66 120.0
C61 C66 H66 120.0

loop_
_geom_bond_atom_site_label_1
_geom_bond_atom_site_label_2
_geom_bond_distance
N1 C16 1.314(2)
N1 C17 1.355(2)
N2 C15 1.314(2)
N2 C18 1.352(2)
N3 C23 1.132(2)
N4 C24 1.146(2)
N5 C31 1.414(2)
N5 C1 1.415(2)
N5 C41 1.427(2)
N6 C8 1.414(2)
N6 C51 1.418(2)
N6 C61 1.428(2)
C1 C14 1.392(2)
C1 C2 1.399(2)
C2 C3 1.384(2)
C2 H2 0.9500
C3 C12 1.400(2)
C3 C4 1.526(2)
C4 C15 1.507(2)
C4 C5 1.528(2)
C4 H4 1.0000
C5 C6 1.381(2)
C5 C10 1.402(2)
C6 C7 1.390(2)
C6 H6 0.9500
C7 C8 1.400(2)
C7 H7 0.9500
C8 C9 1.392(2)
C9 C10 1.382(2)
C9 H9 0.9500
C10 C11 1.526(2)
C11 C16 1.509(2)
C11 C12 1.525(2)
C11 H11 1.0000
C12 C13 1.382(2)
C13 C14 1.391(2)
C13 H13 0.9500
C14 H14 0.9500
C15 C16 1.426(2)
C17 C18 1.385(2)
C17 C24 1.432(3)
C18 C23 1.445(2)
C31 C32 1.383(3)
C31 C36 1.391(3)
C32 C33 1.390(3)
C32 H32 0.9500
C33 C34 1.371(3)
C33 H33 0.9500
C34 C35 1.377(3)
C34 H34 0.9500
C35 C36 1.392(3)
C35 H35 0.9500
C36 H36 0.9500
C41 C46 1.387(3)
C41 C42 1.388(3)
C42 C43 1.387(3)
C42 H42 0.9500
C43 C44 1.378(3)
C43 H43 0.9500
C44 C45 1.381(3)
C44 H44 0.9500
C45 C46 1.388(3)
C45 H45 0.9500
C46 H46 0.9500
C51 C56 1.394(2)
C51 C52 1.397(2)
C52 C53 1.380(2)
C52 H52 0.9500
C53 C54 1.385(3)
C53 H53 0.9500
C54 C55 1.383(3)
C54 H54 0.9500
C55 C56 1.388(2)
C55 H55 0.9500
C56 H56 0.9500
C61 C66 1.390(2)
C61 C62 1.393(2)
C62 C63 1.387(3)
C62 H62 0.9500
C63 C64 1.382(3)
C63 H63 0.9500
C64 C65 1.386(3)
C64 H64 0.9500
C65 C66 1.382(3)
C65 H65 0.9500
C66 H66 0.9500
